data_4103125
loop_
_publ_author_name
'Meghan A. Dureen'
'Douglas W. Stephan'

_publ_section_title
;
 Reactions of Boron Amidinates with CO2 and CO and Other Small Molecules
;
_journal_name_full 'Journal of the American Chemical Society'
_journal_page_first 13559
_journal_page_last 13568
_journal_paper_doi 10.1021/ja1064153
_journal_volume 132
_journal_year 2010
_chemical_formula_sum 'C20.5 H15.5 B Cl F10 N2 O2'
_chemical_formula_weight 558.11
_space_group_IT_number 15
_symmetry_cell_setting monoclinic
_symmetry_space_group_name_Hall '-C 2yc'
_symmetry_space_group_name_H-M 'C 1 2/c 1'
_atom_sites_solution_hydrogens geom
_atom_sites_solution_primary direct
_atom_sites_solution_secondary difmap
_audit_creation_method SHELXL-97
_cell_angle_alpha 90.00
_cell_angle_beta 109.377(8)
_cell_angle_gamma 90.00
_cell_formula_units_Z 8
_cell_length_a 34.510(3)
_cell_length_b 11.4156(10)
_cell_length_c 12.7933(11)
_cell_measurement_temperature 150(2)
_cell_volume 4754.5(8)
_computing_structure_refinement 'SHELXL-97 (Sheldrick, 1997)'
_computing_structure_solution 'SHELXS-97 (Sheldrick, 1990)'
_diffrn_ambient_temperature 150(2)
_diffrn_measured_fraction_theta_full 0.994
_diffrn_measured_fraction_theta_max 0.994
_diffrn_radiation_monochromator graphite
_diffrn_radiation_source 'fine-focus sealed tube'
_diffrn_radiation_type MoK\a
_diffrn_radiation_wavelength 0.71073
_diffrn_reflns_av_R_equivalents 0.1114
_diffrn_reflns_av_sigmaI/netI 0.0778
_diffrn_reflns_limit_h_max 45
_diffrn_reflns_limit_h_min -44
_diffrn_reflns_limit_k_max 14
_diffrn_reflns_limit_k_min -14
_diffrn_reflns_limit_l_max 16
_diffrn_reflns_limit_l_min -16
_diffrn_reflns_number 47203
_diffrn_reflns_theta_full 27.72
_diffrn_reflns_theta_max 27.72
_diffrn_reflns_theta_min 1.25
_exptl_absorpt_coefficient_mu 0.261
_exptl_absorpt_correction_T_max 0.9669
_exptl_absorpt_correction_T_min 0.9074
_exptl_absorpt_correction_type multi-scan
_exptl_crystal_density_diffrn 1.559
_exptl_crystal_density_method 'not measured'
_exptl_crystal_F_000 2244
_exptl_crystal_size_max 0.38
_exptl_crystal_size_mid 0.20
_exptl_crystal_size_min 0.13
_refine_diff_density_max 0.402
_refine_diff_density_min -0.405
_refine_diff_density_rms 0.053
_refine_ls_extinction_coef 0.0014(4)
_refine_ls_extinction_expression Fc^*^=kFc[1+0.001xFc^2^\l^3^/sin(2\q)]^-1/4^
_refine_ls_extinction_method SHELXL
_refine_ls_goodness_of_fit_ref 0.968
_refine_ls_hydrogen_treatment fixed
_refine_ls_matrix_type full
_refine_ls_number_parameters 331
_refine_ls_number_reflns 5561
_refine_ls_number_restraints 0
_refine_ls_restrained_S_all 0.968
_refine_ls_R_factor_all 0.1895
_refine_ls_R_factor_gt 0.0686
_refine_ls_shift/su_max 0.000
_refine_ls_shift/su_mean 0.000
_refine_ls_structure_factor_coef Fsqd
_refine_ls_weighting_details 'calc w=1/[\s^2^(Fo^2^)+(0.1267P)^2^+2.1672P] where P=(Fo^2^+2Fc^2^)/3'
_refine_ls_weighting_scheme calc
_refine_ls_wR_factor_gt 0.1894
_refine_ls_wR_factor_ref 0.2653
_reflns_number_gt 2054
_reflns_number_total 5561
_reflns_threshold_expression >2sigma(I)
_cod_data_source_file ja1064153_si_001_03.cif
_cod_data_source_block (HC(iPrN)2(CO2)B(C6F5)2
_cod_original_cell_volume 4754.5(7)
_cod_original_formula_sum 'C20.50 H15.50 B Cl F10 N2 O2'
_cod_database_code 4103125

loop_
_symmetry_equiv_pos_as_xyz
'x, y, z'
'-x, y, -z+1/2'
'x+1/2, y+1/2, z'
'-x+1/2, y+1/2, -z+1/2'
'-x, -y, -z'
'x, -y, z-1/2'
'-x+1/2, -y+1/2, -z'
'x+1/2, -y+1/2, z-1/2'

loop_
_atom_site_label
_atom_site_type_symbol
_atom_site_fract_x
_atom_site_fract_y
_atom_site_fract_z
_atom_site_U_iso_or_equiv
_atom_site_adp_type
_atom_site_occupancy
_atom_site_symmetry_multiplicity
_atom_site_calc_flag
_atom_site_refinement_flags
F1 F 0.13823(8) 0.8586(2) 0.3068(2) 0.0776(8) Uani 1 1 d .
F2 F 0.20001(10) 0.9539(3) 0.2568(3) 0.0964(10) Uani 1 1 d .
F3 F 0.27387(10) 0.9855(3) 0.4146(3) 0.1212(13) Uani 1 1 d .
F4 F 0.28521(9) 0.9137(3) 0.6252(3) 0.1164(12) Uani 1 1 d .
F5 F 0.22643(8) 0.8033(3) 0.6739(2) 0.0874(9) Uani 1 1 d .
F6 F 0.05575(9) 0.6652(3) 0.4285(3) 0.1023(10) Uani 1 1 d .
F7 F -0.01344(10) 0.7876(4) 0.3581(3) 0.1336(14) Uani 1 1 d .
F8 F -0.01203(10) 1.0248(4) 0.3634(3) 0.1291(13) Uani 1 1 d .
F9 F 0.06106(12) 1.1377(3) 0.4431(3) 0.1193(12) Uani 1 1 d .
F10 F 0.13084(9) 1.0190(2) 0.5115(3) 0.0874(9) Uani 1 1 d .
O1 O 0.13478(9) 0.6536(2) 0.4340(2) 0.0644(8) Uani 1 1 d .
O2 O 0.12244(11) 0.4699(3) 0.3810(3) 0.0871(11) Uani 1 1 d .
N1 N 0.14484(11) 0.7079(3) 0.6261(3) 0.0581(9) Uani 1 1 d .
N2 N 0.13014(12) 0.5170(3) 0.5594(4) 0.0715(11) Uani 1 1 d .
C1 C 0.13848(14) 0.5979(4) 0.6383(4) 0.0657(12) Uani 1 1 d .
H1A H 0.1399 0.5727 0.7102 0.079 Uiso 1 1 calc R
C2 C 0.14935(17) 0.7892(4) 0.7224(4) 0.0796(15) Uani 1 1 d .
H2A H 0.1587 0.8668 0.7034 0.095 Uiso 1 1 calc R
C3 C 0.1089(2) 0.8082(5) 0.7400(5) 0.0998(19) Uani 1 1 d .
H3A H 0.0886 0.8353 0.6708 0.150 Uiso 1 1 calc R
H3B H 0.1122 0.8673 0.7978 0.150 Uiso 1 1 calc R
H3C H 0.0996 0.7344 0.7628 0.150 Uiso 1 1 calc R
C4 C 0.1822(2) 0.7456(6) 0.8293(4) 0.113(2) Uani 1 1 d .
H4A H 0.1840 0.8002 0.8899 0.170 Uiso 1 1 calc R
H4B H 0.2088 0.7412 0.8177 0.170 Uiso 1 1 calc R
H4C H 0.1745 0.6678 0.8482 0.170 Uiso 1 1 calc R
C5 C 0.1223(2) 0.3909(4) 0.5844(7) 0.111(2) Uani 1 1 d .
H5A H 0.1087 0.3631 0.5067 0.134 Uiso 1 1 calc R
C6 C 0.0891(2) 0.3772(6) 0.6231(8) 0.153(3) Uani 1 1 d .
H6A H 0.0856 0.2940 0.6363 0.230 Uiso 1 1 calc R
H6B H 0.0641 0.4073 0.5677 0.230 Uiso 1 1 calc R
H6C H 0.0945 0.4208 0.6925 0.230 Uiso 1 1 calc R
C7 C 0.15931(19) 0.3185(5) 0.6126(5) 0.1026(19) Uani 1 1 d .
H7A H 0.1525 0.2379 0.6265 0.154 Uiso 1 1 calc R
H7B H 0.1800 0.3498 0.6792 0.154 Uiso 1 1 calc R
H7C H 0.1702 0.3193 0.5509 0.154 Uiso 1 1 calc R
C8 C 0.12868(14) 0.5447(4) 0.4514(4) 0.0672(12) Uani 1 1 d .
C9 C 0.17828(12) 0.8265(3) 0.4933(3) 0.0550(10) Uani 1 1 d .
C10 C 0.17473(13) 0.8683(4) 0.3891(4) 0.0591(11) Uani 1 1 d .
C11 C 0.20576(16) 0.9193(4) 0.3610(4) 0.0689(13) Uani 1 1 d .
C12 C 0.24307(15) 0.9362(4) 0.4409(5) 0.0796(15) Uani 1 1 d .
C13 C 0.24888(15) 0.8986(4) 0.5470(5) 0.0797(14) Uani 1 1 d .
C14 C 0.21720(14) 0.8435(4) 0.5695(4) 0.0630(11) Uani 1 1 d .
C15 C 0.09731(13) 0.8354(4) 0.4692(3) 0.0572(11) Uani 1 1 d .
C16 C 0.05897(15) 0.7836(4) 0.4313(4) 0.0712(13) Uani 1 1 d .
C17 C 0.02254(16) 0.8447(6) 0.3951(5) 0.0884(16) Uani 1 1 d .
C18 C 0.02341(18) 0.9648(6) 0.3985(5) 0.0883(16) Uani 1 1 d .
C19 C 0.05996(18) 1.0199(5) 0.4383(4) 0.0804(14) Uani 1 1 d .
C20 C 0.09543(15) 0.9560(4) 0.4722(4) 0.0667(12) Uani 1 1 d .
B1 B 0.13935(15) 0.7563(4) 0.5093(4) 0.0533(12) Uani 1 1 d .
Cl1 Cl -0.00646(13) 0.3784(4) 0.3557(4) 0.275(2) Uani 1 1 d .
C30 C 0.0000 0.4538(11) 0.2500 0.277(13) Uani 1 2 d S
H30A H 0.0235 0.5038 0.2797 0.333 Uiso 0.50 1 d P

loop_
_atom_site_aniso_label
_atom_site_aniso_U_11
_atom_site_aniso_U_22
_atom_site_aniso_U_33
_atom_site_aniso_U_23
_atom_site_aniso_U_13
_atom_site_aniso_U_12
F1 0.0843(19) 0.0894(19) 0.0663(16) 0.0072(14) 0.0348(15) -0.0059(15)
F2 0.117(2) 0.0864(19) 0.111(2) 0.0322(17) 0.0727(19) 0.0076(17)
F3 0.089(2) 0.114(2) 0.185(3) 0.034(2) 0.078(2) -0.0179(19)
F4 0.0628(19) 0.129(3) 0.147(3) 0.002(2) 0.022(2) -0.0175(18)
F5 0.0778(18) 0.105(2) 0.0768(18) 0.0098(16) 0.0214(15) -0.0014(16)
F6 0.0801(19) 0.083(2) 0.145(3) -0.0010(19) 0.0394(19) -0.0303(15)
F7 0.066(2) 0.182(4) 0.149(3) 0.013(3) 0.030(2) -0.021(2)
F8 0.095(2) 0.178(4) 0.126(3) 0.022(2) 0.051(2) 0.058(2)
F9 0.142(3) 0.078(2) 0.152(3) 0.005(2) 0.068(3) 0.040(2)
F10 0.093(2) 0.0543(15) 0.119(2) -0.0169(15) 0.0409(17) -0.0084(14)
O1 0.088(2) 0.0470(17) 0.0702(18) -0.0085(14) 0.0421(16) -0.0136(14)
O2 0.110(3) 0.056(2) 0.105(3) -0.0280(19) 0.047(2) -0.0148(18)
N1 0.074(2) 0.046(2) 0.062(2) 0.0012(16) 0.0335(18) -0.0067(17)
N2 0.090(3) 0.047(2) 0.101(3) -0.003(2) 0.062(2) -0.0075(19)
C1 0.079(3) 0.060(3) 0.071(3) 0.007(2) 0.043(2) -0.003(2)
C2 0.121(4) 0.063(3) 0.067(3) -0.011(2) 0.049(3) -0.027(3)
C3 0.150(5) 0.085(4) 0.096(4) -0.016(3) 0.083(4) -0.006(4)
C4 0.147(5) 0.126(5) 0.059(3) 0.005(3) 0.024(3) -0.044(4)
C5 0.134(5) 0.043(3) 0.199(7) 0.014(3) 0.110(5) -0.011(3)
C6 0.139(6) 0.101(5) 0.248(10) 0.022(6) 0.102(7) -0.043(4)
C7 0.115(5) 0.066(3) 0.123(5) 0.030(3) 0.035(4) 0.007(3)
C8 0.075(3) 0.053(3) 0.087(3) -0.011(3) 0.044(3) -0.011(2)
C9 0.062(3) 0.045(2) 0.065(3) -0.0011(19) 0.029(2) -0.0022(19)
C10 0.063(3) 0.053(2) 0.067(3) -0.001(2) 0.028(2) -0.002(2)
C11 0.085(4) 0.055(3) 0.089(3) 0.019(2) 0.058(3) 0.006(2)
C12 0.064(3) 0.060(3) 0.127(5) 0.016(3) 0.047(3) -0.005(2)
C13 0.055(3) 0.073(3) 0.111(4) 0.004(3) 0.028(3) -0.003(2)
C14 0.067(3) 0.054(3) 0.074(3) 0.005(2) 0.032(2) 0.001(2)
C15 0.064(3) 0.059(3) 0.059(2) -0.001(2) 0.033(2) -0.005(2)
C16 0.071(3) 0.068(3) 0.085(3) 0.000(3) 0.040(3) -0.012(3)
C17 0.060(3) 0.125(5) 0.088(4) 0.005(4) 0.035(3) -0.012(3)
C18 0.079(4) 0.119(5) 0.081(3) 0.014(3) 0.045(3) 0.031(4)
C19 0.093(4) 0.072(4) 0.090(4) 0.003(3) 0.049(3) 0.024(3)
C20 0.074(3) 0.066(3) 0.070(3) -0.005(2) 0.038(2) -0.002(3)
B1 0.069(3) 0.044(3) 0.056(3) -0.004(2) 0.034(2) -0.007(2)
Cl1 0.239(4) 0.269(4) 0.283(5) 0.089(4) 0.041(3) 0.022(3)
C30 0.44(3) 0.088(8) 0.168(13) 0.000 -0.072(16) 0.000

loop_
_atom_type_symbol
_atom_type_description
_atom_type_scat_dispersion_real
_atom_type_scat_dispersion_imag
_atom_type_scat_source
C C 0.0033 0.0016 'International Tables Vol C Tables 4.2.6.8 and 6.1.1.4'
H H 0.0000 0.0000 'International Tables Vol C Tables 4.2.6.8 and 6.1.1.4'
B B 0.0013 0.0007 'International Tables Vol C Tables 4.2.6.8 and 6.1.1.4'
N N 0.0061 0.0033 'International Tables Vol C Tables 4.2.6.8 and 6.1.1.4'
O O 0.0106 0.0060 'International Tables Vol C Tables 4.2.6.8 and 6.1.1.4'
F F 0.0171 0.0103 'International Tables Vol C Tables 4.2.6.8 and 6.1.1.4'
Cl Cl 0.1484 0.1585 'International Tables Vol C Tables 4.2.6.8 and 6.1.1.4'

loop_
_geom_angle_atom_site_label_1
_geom_angle_atom_site_label_2
_geom_angle_atom_site_label_3
_geom_angle
_geom_angle_site_symmetry_3
C8 O1 B1 129.2(3) .
C1 N1 C2 118.3(4) .
C1 N1 B1 119.6(3) .
C2 N1 B1 121.1(3) .
C1 N2 C8 121.4(4) .
C1 N2 C5 120.5(5) .
C8 N2 C5 118.1(4) .
N1 C1 N2 125.9(4) .
C3 C2 N1 111.2(4) .
C3 C2 C4 111.1(4) .
N1 C2 C4 111.9(4) .
C6 C5 C7 126.9(6) .
C6 C5 N2 113.9(5) .
C7 C5 N2 112.6(5) .
O2 C8 O1 123.4(4) .
O2 C8 N2 121.0(4) .
O1 C8 N2 115.6(4) .
C10 C9 C14 112.7(4) .
C10 C9 B1 118.5(4) .
C14 C9 B1 128.7(4) .
F1 C10 C11 116.0(4) .
F1 C10 C9 119.0(4) .
C11 C10 C9 125.0(4) .
F2 C11 C12 119.6(4) .
F2 C11 C10 121.1(5) .
C12 C11 C10 119.3(4) .
F3 C12 C11 120.0(5) .
F3 C12 C13 120.7(5) .
C11 C12 C13 119.2(4) .
F4 C13 C14 121.3(5) .
F4 C13 C12 119.6(5) .
C14 C13 C12 119.0(5) .
F5 C14 C13 114.9(4) .
F5 C14 C9 120.3(4) .
C13 C14 C9 124.7(5) .
C20 C15 C16 112.8(4) .
C20 C15 B1 125.8(4) .
C16 C15 B1 121.3(4) .
F6 C16 C17 116.0(5) .
F6 C16 C15 119.7(4) .
C17 C16 C15 124.2(5) .
F7 C17 C18 120.3(6) .
F7 C17 C16 120.5(6) .
C18 C17 C16 119.2(5) .
F8 C18 C19 121.5(6) .
F8 C18 C17 119.4(6) .
C19 C18 C17 119.1(5) .
F9 C19 C18 119.5(5) .
F9 C19 C20 120.7(5) .
C18 C19 C20 119.8(5) .
F10 C20 C19 115.8(4) .
F10 C20 C15 119.5(4) .
C19 C20 C15 124.7(5) .
O1 B1 N1 107.2(3) .
O1 B1 C9 102.6(3) .
N1 B1 C9 117.0(4) .
O1 B1 C15 109.7(4) .
N1 B1 C15 108.1(3) .
C9 B1 C15 111.7(3) .
Cl1 C30 Cl1 118.3(8) 2

loop_
_geom_bond_atom_site_label_1
_geom_bond_atom_site_label_2
_geom_bond_distance
_geom_bond_site_symmetry_2
F1 C10 1.352(5) .
F2 C11 1.340(5) .
F3 C12 1.340(5) .
F4 C13 1.330(6) .
F5 C14 1.346(5) .
F6 C16 1.356(5) .
F7 C17 1.342(6) .
F8 C18 1.343(6) .
F9 C19 1.346(6) .
F10 C20 1.362(5) .
O1 C8 1.292(5) .
O1 B1 1.493(5) .
O2 C8 1.208(5) .
N1 C1 1.293(5) .
N1 C2 1.509(6) .
N1 B1 1.544(6) .
N2 C1 1.327(6) .
N2 C8 1.402(6) .
N2 C5 1.519(6) .
C2 C3 1.501(8) .
C2 C4 1.540(8) .
C5 C6 1.397(9) .
C5 C7 1.464(8) .
C9 C10 1.382(6) .
C9 C14 1.387(6) .
C9 B1 1.635(6) .
C10 C11 1.368(6) .
C11 C12 1.366(7) .
C12 C13 1.374(8) .
C13 C14 1.372(7) .
C15 C20 1.380(6) .
C15 C16 1.382(6) .
C15 B1 1.639(7) .
C16 C17 1.377(7) .
C17 C18 1.371(8) .
C18 C19 1.349(8) .
C19 C20 1.366(7) .
Cl1 C30 1.678(7) .
C30 Cl1 1.678(7) 2
